data_1520640
loop_
_publ_author_name
'Wang, Yidong'
'Zhang, Peichao'
'Liu, Yuan'
'Xia, Fei'
'Zhang, Junliang'

_publ_section_title
;
 Enantioselective gold-catalyzed intermolecular [2+2] versus
 [4+2]-cycloadditions of 3-styrylindoles with N-allenamides: observation
 of interesting substituent effects
;
_journal_issue 10
_journal_name_full 'Chem. Sci.'
_journal_page_first 5564
_journal_paper_doi 10.1039/C5SC01827G
_journal_volume 6
_journal_year 2015
_chemical_formula_sum 'C35 H32 N2 O4 S'
_chemical_formula_weight 576.69
_chemical_name_systematic
; 
 ? 
;
_space_group_IT_number 19
_symmetry_cell_setting orthorhombic
_symmetry_space_group_name_Hall 'P 2ac 2ab'
_symmetry_space_group_name_H-M 'P 21 21 21'
_atom_sites_solution_hydrogens geom
_atom_sites_solution_primary direct
_atom_sites_solution_secondary difmap
_audit_creation_method SHELXL-97
_audit_update_record
;
2014-11-29 deposited with the CCDC.
2015-06-23 downloaded from the CCDC.
;
_cell_angle_alpha 90.00
_cell_angle_beta 90.00
_cell_angle_gamma 90.00
_cell_formula_units_Z 4
_cell_length_a 6.0633(2)
_cell_length_b 11.5428(4)
_cell_length_c 42.4729(15)
_cell_measurement_temperature 296(2)
_cell_volume 2972.57(18)
_computing_structure_refinement 'SHELXL-97 (Sheldrick, 2008)'
_computing_structure_solution 'SHELXS-97 (Sheldrick, 2008)'
_diffrn_ambient_temperature 296(2)
_diffrn_measured_fraction_theta_full 0.999
_diffrn_measured_fraction_theta_max 0.999
_diffrn_radiation_monochromator graphite
_diffrn_radiation_source 'fine-focus sealed tube'
_diffrn_radiation_type MoK\a
_diffrn_radiation_wavelength 0.71073
_diffrn_reflns_av_R_equivalents 0.0407
_diffrn_reflns_av_sigmaI/netI 0.0272
_diffrn_reflns_limit_h_max 7
_diffrn_reflns_limit_h_min -6
_diffrn_reflns_limit_k_max 13
_diffrn_reflns_limit_k_min -13
_diffrn_reflns_limit_l_max 50
_diffrn_reflns_limit_l_min -45
_diffrn_reflns_number 34887
_diffrn_reflns_theta_full 25.00
_diffrn_reflns_theta_max 25.00
_diffrn_reflns_theta_min 1.83
_exptl_absorpt_coefficient_mu 0.151
_exptl_absorpt_correction_T_max 0.9689
_exptl_absorpt_correction_T_min 0.9351
_exptl_absorpt_correction_type multi-scan
_exptl_absorpt_process_details sadabs
_exptl_crystal_colour colorless
_exptl_crystal_density_diffrn 1.289
_exptl_crystal_density_method 'not measured'
_exptl_crystal_description block
_exptl_crystal_F_000 1216
_exptl_crystal_size_max 0.45
_exptl_crystal_size_mid 0.38
_exptl_crystal_size_min 0.21
_refine_diff_density_max 0.122
_refine_diff_density_min -0.232
_refine_diff_density_rms 0.031
_refine_ls_abs_structure_details 'Flack H D (1983), Acta Cryst. A39, 876-881'
_refine_ls_abs_structure_Flack 0.09(7)
_refine_ls_extinction_method none
_refine_ls_goodness_of_fit_ref 1.026
_refine_ls_hydrogen_treatment constr
_refine_ls_matrix_type full
_refine_ls_number_parameters 379
_refine_ls_number_reflns 5243
_refine_ls_number_restraints 0
_refine_ls_restrained_S_all 1.026
_refine_ls_R_factor_all 0.0457
_refine_ls_R_factor_gt 0.0369
_refine_ls_shift/su_max 0.002
_refine_ls_shift/su_mean 0.000
_refine_ls_structure_factor_coef Fsqd
_refine_ls_weighting_details 'calc w=1/[\s^2^(Fo^2^)+(0.0364P)^2^+0.6970P] where P=(Fo^2^+2Fc^2^)/3'
_refine_ls_weighting_scheme calc
_refine_ls_wR_factor_gt 0.0819
_refine_ls_wR_factor_ref 0.0867
_reflns_number_gt 4577
_reflns_number_total 5243
_reflns_threshold_expression >2sigma(I)
_cod_data_source_file c5sc01827g3.cif
_cod_data_source_block z
_cod_depositor_comments
;
The following automatic conversions were performed:

'_symmetry_cell_setting' value 'Orthorhombic' changed to
'orthorhombic' according to
/usr/data/users/saulius/crontab/automatic-downloads/rss-feeds/RSC/lib/dictionaries/cif_core.dic
dictionary named 'cif_core.dic' version 2.4.2 from 2011-04-26.

Automatic conversion script
Id: cif_fix_values 3271 2015-04-21 07:52:19Z andrius 

 Adding full bibliography for 1520639--1520640.cif.
;
_cod_original_sg_symbol_H-M P2(1)2(1)2(1)
_cod_database_code 1520640

loop_
_symmetry_equiv_pos_as_xyz
'x, y, z'
'-x+1/2, -y, z+1/2'
'-x, y+1/2, -z+1/2'
'x+1/2, -y+1/2, -z'

loop_
_atom_site_label
_atom_site_type_symbol
_atom_site_fract_x
_atom_site_fract_y
_atom_site_fract_z
_atom_site_U_iso_or_equiv
_atom_site_adp_type
_atom_site_occupancy
_atom_site_symmetry_multiplicity
_atom_site_calc_flag
_atom_site_refinement_flags
S1 S 0.03062(9) 0.82435(5) 0.898941(14) 0.04654(15) Uani 1 1 d .
O1 O -0.1233(3) 0.78368(14) 0.92179(4) 0.0623(5) Uani 1 1 d .
O2 O -0.0464(3) 0.87049(14) 0.86983(4) 0.0625(4) Uani 1 1 d .
O3 O 0.9244(3) 1.14924(16) 0.77415(4) 0.0726(5) Uani 1 1 d .
O4 O 0.7669(3) 1.00586(16) 0.80232(4) 0.0647(5) Uani 1 1 d .
N1 N 0.1765(3) 0.92928(15) 0.91600(4) 0.0403(4) Uani 1 1 d .
N2 N 0.6262(3) 1.18214(17) 0.80570(4) 0.0484(4) Uani 1 1 d .
C1 C 0.3314(5) 0.7124(2) 0.86254(6) 0.0636(7) Uani 1 1 d .
H1A H 0.2942 0.7646 0.8467 0.076 Uiso 1 1 calc R
C2 C 0.4969(5) 0.6321(2) 0.85775(6) 0.0718(8) Uani 1 1 d .
H2A H 0.5707 0.6312 0.8386 0.086 Uiso 1 1 calc R
C3 C 0.5553(5) 0.5538(2) 0.88054(7) 0.0636(7) Uani 1 1 d .
C4 C 0.4427(5) 0.5565(2) 0.90843(6) 0.0686(7) Uani 1 1 d .
H4A H 0.4792 0.5035 0.9241 0.082 Uiso 1 1 calc R
C5 C 0.2764(5) 0.6357(2) 0.91403(6) 0.0587(6) Uani 1 1 d .
H5A H 0.2020 0.6357 0.9332 0.070 Uiso 1 1 calc R
C6 C 0.2220(4) 0.71434(18) 0.89097(5) 0.0451(5) Uani 1 1 d .
C7 C 0.3554(3) 0.97122(17) 0.89648(5) 0.0401(5) Uani 1 1 d .
H7A H 0.4856 0.9287 0.8958 0.048 Uiso 1 1 calc R
C8 C 0.3424(3) 1.06644(18) 0.87971(5) 0.0368(5) Uani 1 1 d .
C9 C 0.1384(3) 1.14388(17) 0.87906(5) 0.0395(5) Uani 1 1 d .
H9A H 0.0127 1.0953 0.8731 0.047 Uiso 1 1 calc R
C10 C 0.1573(4) 1.2396(2) 0.85487(5) 0.0497(6) Uani 1 1 d .
H10A H 0.0657 1.3038 0.8568 0.060 Uiso 1 1 calc R
C11 C 0.2988(4) 1.23601(19) 0.83101(5) 0.0454(5) Uani 1 1 d .
C12 C 0.4526(3) 1.13544(18) 0.82674(5) 0.0408(5) Uani 1 1 d .
H12A H 0.3761 1.0707 0.8166 0.049 Uiso 1 1 calc R
C13 C 0.5358(3) 1.09981(18) 0.85932(5) 0.0395(5) Uani 1 1 d .
H13A H 0.6362 1.0348 0.8574 0.047 Uiso 1 1 calc R
H13B H 0.6151 1.1637 0.8689 0.047 Uiso 1 1 calc R
C14 C 0.3664(4) 1.3268(2) 0.80902(5) 0.0519(6) Uani 1 1 d .
C15 C 0.2776(5) 1.4342(2) 0.80225(6) 0.0685(7) Uani 1 1 d .
H15A H 0.1437 1.4567 0.8110 0.082 Uiso 1 1 calc R
C16 C 0.3912(6) 1.5080(3) 0.78217(7) 0.0787(9) Uani 1 1 d .
H16A H 0.3321 1.5801 0.7772 0.094 Uiso 1 1 calc R
C17 C 0.5898(6) 1.4754(3) 0.76956(7) 0.0818(9) Uani 1 1 d .
H17A H 0.6643 1.5268 0.7565 0.098 Uiso 1 1 calc R
C18 C 0.6827(5) 1.3684(2) 0.77570(6) 0.0672(7) Uani 1 1 d .
H18A H 0.8171 1.3468 0.7669 0.081 Uiso 1 1 calc R
C19 C 0.5673(4) 1.2945(2) 0.79547(5) 0.0518(6) Uani 1 1 d .
C20 C 0.7862(4) 1.1153(2) 0.79243(5) 0.0537(6) Uani 1 1 d .
C21 C 0.9228(5) 0.9230(3) 0.78968(7) 0.0822(9) Uani 1 1 d .
H21A H 1.0586 0.9251 0.8017 0.099 Uiso 1 1 calc R
H21B H 0.9568 0.9421 0.7680 0.099 Uiso 1 1 calc R
C22 C 0.8252(6) 0.8074(3) 0.79140(8) 0.0971(11) Uani 1 1 d .
H22A H 0.9264 0.7517 0.7828 0.146 Uiso 1 1 calc R
H22B H 0.6905 0.8060 0.7795 0.146 Uiso 1 1 calc R
H22C H 0.7945 0.7885 0.8130 0.146 Uiso 1 1 calc R
C23 C 0.0870(4) 1.19592(19) 0.91124(5) 0.0447(5) Uani 1 1 d .
C24 C -0.1153(4) 1.1800(3) 0.92540(5) 0.0645(7) Uani 1 1 d .
H24A H -0.2200 1.1334 0.9156 0.077 Uiso 1 1 calc R
C25 C -0.1656(5) 1.2316(3) 0.95373(7) 0.0867(10) Uani 1 1 d .
H25A H -0.3029 1.2195 0.9629 0.104 Uiso 1 1 calc R
C26 C -0.0142(7) 1.3006(3) 0.96833(7) 0.0895(10) Uani 1 1 d .
H26A H -0.0498 1.3380 0.9870 0.107 Uiso 1 1 calc R
C27 C 0.1897(7) 1.3143(3) 0.95534(8) 0.1023(12) Uani 1 1 d .
H27A H 0.2965 1.3579 0.9657 0.123 Uiso 1 1 calc R
C28 C 0.2370(5) 1.2630(2) 0.92667(7) 0.0785(9) Uani 1 1 d .
H28A H 0.3751 1.2746 0.9177 0.094 Uiso 1 1 calc R
C29 C 0.7374(6) 0.4674(3) 0.87492(9) 0.0969(11) Uani 1 1 d .
H29A H 0.7566 0.4204 0.8934 0.145 Uiso 1 1 calc R
H29B H 0.8722 0.5078 0.8704 0.145 Uiso 1 1 calc R
H29C H 0.6994 0.4189 0.8574 0.145 Uiso 1 1 calc R
C30 C 0.2203(3) 0.91718(17) 0.94939(5) 0.0397(5) Uani 1 1 d .
C31 C 0.4207(4) 0.8786(2) 0.96073(5) 0.0541(6) Uani 1 1 d .
H31A H 0.5335 0.8592 0.9469 0.065 Uiso 1 1 calc R
C32 C 0.4524(5) 0.8691(2) 0.99293(6) 0.0654(7) Uani 1 1 d .
H32A H 0.5868 0.8423 1.0006 0.078 Uiso 1 1 calc R
C33 C 0.2894(5) 0.8983(2) 1.01353(6) 0.0632(7) Uani 1 1 d .
H33A H 0.3130 0.8928 1.0351 0.076 Uiso 1 1 calc R
C34 C 0.0906(4) 0.9358(2) 1.00219(6) 0.0625(7) Uani 1 1 d .
H34A H -0.0220 0.9542 1.0162 0.075 Uiso 1 1 calc R
C35 C 0.0555(4) 0.9467(2) 0.97030(5) 0.0523(6) Uani 1 1 d .
H35A H -0.0792 0.9739 0.9629 0.063 Uiso 1 1 calc R

loop_
_atom_site_aniso_label
_atom_site_aniso_U_11
_atom_site_aniso_U_22
_atom_site_aniso_U_33
_atom_site_aniso_U_23
_atom_site_aniso_U_13
_atom_site_aniso_U_12
S1 0.0371(3) 0.0523(3) 0.0502(3) 0.0009(3) 0.0033(2) 0.0023(3)
O1 0.0439(9) 0.0687(11) 0.0743(12) -0.0024(9) 0.0190(8) -0.0085(8)
O2 0.0582(10) 0.0701(10) 0.0592(10) 0.0042(8) -0.0174(8) 0.0071(9)
O3 0.0689(12) 0.0893(13) 0.0595(11) -0.0022(9) 0.0313(10) -0.0128(10)
O4 0.0696(12) 0.0700(11) 0.0544(10) 0.0019(9) 0.0293(9) 0.0089(9)
N1 0.0354(9) 0.0465(9) 0.0390(10) 0.0023(8) 0.0083(8) 0.0032(8)
N2 0.0471(10) 0.0589(11) 0.0391(10) 0.0039(9) 0.0113(8) -0.0026(10)
C1 0.0851(19) 0.0630(15) 0.0427(14) 0.0061(12) 0.0133(13) 0.0128(14)
C2 0.085(2) 0.0654(15) 0.0650(17) -0.0112(14) 0.0321(16) 0.0065(16)
C3 0.0647(16) 0.0498(13) 0.0763(18) -0.0163(14) 0.0027(15) 0.0062(13)
C4 0.090(2) 0.0513(14) 0.0645(17) 0.0000(12) -0.0020(15) 0.0156(15)
C5 0.0728(17) 0.0532(14) 0.0502(14) 0.0046(12) 0.0135(13) 0.0066(13)
C6 0.0480(12) 0.0437(11) 0.0438(13) -0.0024(10) 0.0034(10) -0.0017(10)
C7 0.0309(10) 0.0503(12) 0.0391(11) 0.0004(10) 0.0090(9) 0.0082(9)
C8 0.0310(10) 0.0470(11) 0.0324(11) -0.0010(9) 0.0015(9) 0.0025(9)
C9 0.0304(10) 0.0487(12) 0.0395(12) 0.0004(10) 0.0051(9) 0.0038(9)
C10 0.0406(12) 0.0554(13) 0.0531(15) 0.0073(11) 0.0021(11) 0.0116(11)
C11 0.0381(12) 0.0575(13) 0.0406(13) 0.0064(10) -0.0031(10) 0.0017(10)
C12 0.0348(10) 0.0518(11) 0.0356(11) 0.0017(9) 0.0039(9) -0.0062(9)
C13 0.0311(10) 0.0480(11) 0.0395(12) -0.0007(9) 0.0039(9) 0.0016(9)
C14 0.0556(14) 0.0603(14) 0.0398(13) 0.0083(11) -0.0050(11) -0.0022(13)
C15 0.0747(18) 0.0701(17) 0.0607(17) 0.0157(14) -0.0043(14) 0.0063(15)
C16 0.110(3) 0.0672(18) 0.0585(18) 0.0206(15) -0.0035(18) 0.0028(18)
C17 0.112(3) 0.0714(19) 0.0624(19) 0.0178(15) 0.0091(18) -0.0170(18)
C18 0.0765(19) 0.0738(17) 0.0512(16) 0.0078(13) 0.0112(14) -0.0132(15)
C19 0.0559(14) 0.0636(15) 0.0360(12) 0.0040(11) 0.0000(11) -0.0090(12)
C20 0.0506(14) 0.0728(16) 0.0376(13) -0.0022(12) 0.0087(11) -0.0073(13)
C21 0.081(2) 0.091(2) 0.075(2) 0.0007(16) 0.0374(17) 0.0242(18)
C22 0.119(3) 0.080(2) 0.092(2) -0.0148(18) 0.022(2) 0.019(2)
C23 0.0453(13) 0.0445(12) 0.0442(12) 0.0042(10) 0.0064(10) 0.0114(10)
C24 0.0456(13) 0.106(2) 0.0416(14) 0.0041(14) 0.0060(11) 0.0144(15)
C25 0.0675(19) 0.144(3) 0.0492(18) 0.0015(19) 0.0179(15) 0.036(2)
C26 0.123(3) 0.089(2) 0.0561(18) -0.0165(16) 0.017(2) 0.037(2)
C27 0.133(3) 0.086(2) 0.088(2) -0.0419(19) 0.024(2) -0.028(2)
C28 0.0796(19) 0.0789(18) 0.077(2) -0.0302(16) 0.0262(16) -0.0226(16)
C29 0.086(2) 0.0723(19) 0.133(3) -0.024(2) 0.006(2) 0.0253(18)
C30 0.0382(11) 0.0415(11) 0.0396(12) 0.0052(9) 0.0059(10) 0.0007(9)
C31 0.0426(13) 0.0689(15) 0.0507(15) 0.0006(12) 0.0063(11) 0.0077(11)
C32 0.0531(14) 0.0823(18) 0.0608(17) 0.0091(14) -0.0125(13) 0.0075(14)
C33 0.0750(18) 0.0725(17) 0.0422(15) 0.0040(12) -0.0042(13) -0.0007(15)
C34 0.0652(17) 0.0761(17) 0.0462(15) 0.0007(13) 0.0149(13) 0.0094(14)
C35 0.0476(13) 0.0643(14) 0.0450(14) 0.0055(11) 0.0082(11) 0.0143(12)

loop_
_atom_type_symbol
_atom_type_description
_atom_type_scat_dispersion_real
_atom_type_scat_dispersion_imag
_atom_type_scat_source
C C 0.0033 0.0016 'International Tables Vol C Tables 4.2.6.8 and 6.1.1.4'
H H 0.0000 0.0000 'International Tables Vol C Tables 4.2.6.8 and 6.1.1.4'
N N 0.0061 0.0033 'International Tables Vol C Tables 4.2.6.8 and 6.1.1.4'
O O 0.0106 0.0060 'International Tables Vol C Tables 4.2.6.8 and 6.1.1.4'
S S 0.1246 0.1234 'International Tables Vol C Tables 4.2.6.8 and 6.1.1.4'

loop_
_geom_angle_atom_site_label_1
_geom_angle_atom_site_label_2
_geom_angle_atom_site_label_3
_geom_angle
O2 S1 O1 119.95(11)
O2 S1 N1 106.24(10)
O1 S1 N1 106.92(9)
O2 S1 C6 108.67(10)
O1 S1 C6 109.02(10)
N1 S1 C6 105.02(10)
C20 O4 C21 116.8(2)
C7 N1 C30 117.07(17)
C7 N1 S1 113.07(13)
C30 N1 S1 116.91(14)
C20 N2 C19 124.95(19)
C20 N2 C12 123.32(19)
C19 N2 C12 109.84(18)
C6 C1 C2 119.4(2)
C6 C1 H1A 120.3
C2 C1 H1A 120.3
C3 C2 C1 121.7(2)
C3 C2 H2A 119.1
C1 C2 H2A 119.1
C4 C3 C2 117.9(2)
C4 C3 C29 121.2(3)
C2 C3 C29 120.9(3)
C3 C4 C5 121.9(2)
C3 C4 H4A 119.1
C5 C4 H4A 119.1
C6 C5 C4 119.3(2)
C6 C5 H5A 120.4
C4 C5 H5A 120.4
C5 C6 C1 119.8(2)
C5 C6 S1 119.97(17)
C1 C6 S1 119.98(18)
C8 C7 N1 123.07(18)
C8 C7 H7A 118.5
N1 C7 H7A 118.5
C7 C8 C13 118.62(18)
C7 C8 C9 123.29(18)
C13 C8 C9 118.06(16)
C10 C9 C23 109.67(17)
C10 C9 C8 112.21(17)
C23 C9 C8 112.34(16)
C10 C9 H9A 107.5
C23 C9 H9A 107.5
C8 C9 H9A 107.5
C11 C10 C9 123.00(19)
C11 C10 H10A 118.5
C9 C10 H10A 118.5
C10 C11 C14 130.2(2)
C10 C11 C12 121.17(19)
C14 C11 C12 107.65(18)
N2 C12 C11 103.47(17)
N2 C12 C13 114.16(17)
C11 C12 C13 107.69(17)
N2 C12 H12A 110.4
C11 C12 H12A 110.4
C13 C12 H12A 110.4
C8 C13 C12 109.39(16)
C8 C13 H13A 109.8
C12 C13 H13A 109.8
C8 C13 H13B 109.8
C12 C13 H13B 109.8
H13A C13 H13B 108.2
C15 C14 C19 119.6(2)
C15 C14 C11 131.8(2)
C19 C14 C11 108.4(2)
C14 C15 C16 119.0(3)
C14 C15 H15A 120.5
C16 C15 H15A 120.5
C17 C16 C15 120.5(3)
C17 C16 H16A 119.7
C15 C16 H16A 119.7
C16 C17 C18 122.0(3)
C16 C17 H17A 119.0
C18 C17 H17A 119.0
C17 C18 C19 117.3(3)
C17 C18 H18A 121.4
C19 C18 H18A 121.4
C18 C19 C14 121.7(2)
C18 C19 N2 128.5(2)
C14 C19 N2 109.8(2)
O3 C20 O4 124.7(2)
O3 C20 N2 125.2(2)
O4 C20 N2 110.07(19)
O4 C21 C22 108.7(2)
O4 C21 H21A 110.0
C22 C21 H21A 110.0
O4 C21 H21B 110.0
C22 C21 H21B 110.0
H21A C21 H21B 108.3
C21 C22 H22A 109.5
C21 C22 H22B 109.5
H22A C22 H22B 109.5
C21 C22 H22C 109.5
H22A C22 H22C 109.5
H22B C22 H22C 109.5
C28 C23 C24 117.4(2)
C28 C23 C9 121.2(2)
C24 C23 C9 121.3(2)
C25 C24 C23 121.3(3)
C25 C24 H24A 119.3
C23 C24 H24A 119.3
C26 C25 C24 120.1(3)
C26 C25 H25A 120.0
C24 C25 H25A 120.0
C27 C26 C25 119.6(3)
C27 C26 H26A 120.2
C25 C26 H26A 120.2
C26 C27 C28 119.6(3)
C26 C27 H27A 120.2
C28 C27 H27A 120.2
C23 C28 C27 121.9(3)
C23 C28 H28A 119.1
C27 C28 H28A 119.1
C3 C29 H29A 109.5
C3 C29 H29B 109.5
H29A C29 H29B 109.5
C3 C29 H29C 109.5
H29A C29 H29C 109.5
H29B C29 H29C 109.5
C35 C30 C31 119.5(2)
C35 C30 N1 118.26(19)
C31 C30 N1 122.22(19)
C30 C31 C32 119.5(2)
C30 C31 H31A 120.3
C32 C31 H31A 120.3
C33 C32 C31 120.9(2)
C33 C32 H32A 119.6
C31 C32 H32A 119.6
C32 C33 C34 119.4(2)
C32 C33 H33A 120.3
C34 C33 H33A 120.3
C33 C34 C35 120.8(2)
C33 C34 H34A 119.6
C35 C34 H34A 119.6
C34 C35 C30 119.9(2)
C34 C35 H35A 120.0
C30 C35 H35A 120.0

loop_
_geom_bond_atom_site_label_1
_geom_bond_atom_site_label_2
_geom_bond_distance
S1 O2 1.4251(16)
S1 O1 1.4257(16)
S1 N1 1.6657(19)
S1 C6 1.753(2)
O3 C20 1.208(3)
O4 C20 1.336(3)
O4 C21 1.448(3)
N1 C7 1.448(3)
N1 C30 1.450(3)
N2 C20 1.362(3)
N2 C19 1.414(3)
N2 C12 1.482(3)
C1 C6 1.378(3)
C1 C2 1.381(4)
C1 H1A 0.9300
C2 C3 1.371(4)
C2 H2A 0.9300
C3 C4 1.367(4)
C3 C29 1.508(4)
C4 C5 1.381(3)
C4 H4A 0.9300
C5 C6 1.376(3)
C5 H5A 0.9300
C7 C8 1.312(3)
C7 H7A 0.9300
C8 C13 1.508(3)
C8 C9 1.527(3)
C9 C10 1.513(3)
C9 C23 1.525(3)
C9 H9A 0.9800
C10 C11 1.328(3)
C10 H10A 0.9300
C11 C14 1.463(3)
C11 C12 1.500(3)
C12 C13 1.529(3)
C12 H12A 0.9800
C13 H13A 0.9700
C13 H13B 0.9700
C14 C15 1.382(3)
C14 C19 1.398(3)
C15 C16 1.388(4)
C15 H15A 0.9300
C16 C17 1.370(4)
C16 H16A 0.9300
C17 C18 1.382(4)
C17 H17A 0.9300
C18 C19 1.386(3)
C18 H18A 0.9300
C21 C22 1.461(4)
C21 H21A 0.9700
C21 H21B 0.9700
C22 H22A 0.9600
C22 H22B 0.9600
C22 H22C 0.9600
C23 C28 1.362(4)
C23 C24 1.378(3)
C24 C25 1.377(4)
C24 H24A 0.9300
C25 C26 1.364(5)
C25 H25A 0.9300
C26 C27 1.363(5)
C26 H26A 0.9300
C27 C28 1.384(4)
C27 H27A 0.9300
C28 H28A 0.9300
C29 H29A 0.9600
C29 H29B 0.9600
C29 H29C 0.9600
C30 C35 1.379(3)
C30 C31 1.381(3)
C31 C32 1.385(3)
C31 H31A 0.9300
C32 C33 1.362(4)
C32 H32A 0.9300
C33 C34 1.368(4)
C33 H33A 0.9300
C34 C35 1.377(3)
C34 H34A 0.9300
C35 H35A 0.9300

loop_
_geom_torsion_atom_site_label_1
_geom_torsion_atom_site_label_2
_geom_torsion_atom_site_label_3
_geom_torsion_atom_site_label_4
_geom_torsion
O2 S1 N1 C7 -56.64(16)
O1 S1 N1 C7 174.15(14)
C6 S1 N1 C7 58.41(16)
O2 S1 N1 C30 162.92(15)
O1 S1 N1 C30 33.71(17)
C6 S1 N1 C30 -82.04(16)
C6 C1 C2 C3 0.2(4)
C1 C2 C3 C4 0.6(4)
C1 C2 C3 C29 -179.6(3)
C2 C3 C4 C5 -0.6(4)
C29 C3 C4 C5 179.6(3)
C3 C4 C5 C6 -0.1(4)
C4 C5 C6 C1 0.8(4)
C4 C5 C6 S1 -173.8(2)
C2 C1 C6 C5 -0.9(4)
C2 C1 C6 S1 173.7(2)
O2 S1 C6 C5 -162.6(2)
O1 S1 C6 C5 -30.2(2)
N1 S1 C6 C5 84.1(2)
O2 S1 C6 C1 22.8(2)
O1 S1 C6 C1 155.2(2)
N1 S1 C6 C1 -90.5(2)
C30 N1 C7 C8 -120.1(2)
S1 N1 C7 C8 99.5(2)
N1 C7 C8 C13 -177.86(18)
N1 C7 C8 C9 0.4(3)
C7 C8 C9 C10 -173.0(2)
C13 C8 C9 C10 5.2(3)
C7 C8 C9 C23 62.8(3)
C13 C8 C9 C23 -118.9(2)
C23 C9 C10 C11 144.7(2)
C8 C9 C10 C11 19.1(3)
C9 C10 C11 C14 -168.1(2)
C9 C10 C11 C12 -0.6(3)
C20 N2 C12 C11 -171.4(2)
C19 N2 C12 C11 -6.4(2)
C20 N2 C12 C13 71.8(3)
C19 N2 C12 C13 -123.14(19)
C10 C11 C12 N2 -161.0(2)
C14 C11 C12 N2 9.0(2)
C10 C11 C12 C13 -39.8(3)
C14 C11 C12 C13 130.20(19)
C7 C8 C13 C12 134.2(2)
C9 C8 C13 C12 -44.2(2)
N2 C12 C13 C8 173.77(17)
C11 C12 C13 C8 59.5(2)
C10 C11 C14 C15 -14.4(4)
C12 C11 C14 C15 176.9(3)
C10 C11 C14 C19 160.1(2)
C12 C11 C14 C19 -8.7(2)
C19 C14 C15 C16 -0.3(4)
C11 C14 C15 C16 173.6(3)
C14 C15 C16 C17 -0.8(4)
C15 C16 C17 C18 1.2(5)
C16 C17 C18 C19 -0.4(4)
C17 C18 C19 C14 -0.7(4)
C17 C18 C19 N2 -179.2(2)
C15 C14 C19 C18 1.1(4)
C11 C14 C19 C18 -174.1(2)
C15 C14 C19 N2 179.9(2)
C11 C14 C19 N2 4.6(2)
C20 N2 C19 C18 -15.3(4)
C12 N2 C19 C18 180.0(2)
C20 N2 C19 C14 166.0(2)
C12 N2 C19 C14 1.3(2)
C21 O4 C20 O3 -0.8(4)
C21 O4 C20 N2 178.6(2)
C19 N2 C20 O3 13.9(4)
C12 N2 C20 O3 176.7(2)
C19 N2 C20 O4 -165.4(2)
C12 N2 C20 O4 -2.7(3)
C20 O4 C21 C22 -155.5(3)
C10 C9 C23 C28 -67.1(3)
C8 C9 C23 C28 58.4(3)
C10 C9 C23 C24 110.9(2)
C8 C9 C23 C24 -123.6(2)
C28 C23 C24 C25 1.3(4)
C9 C23 C24 C25 -176.8(2)
C23 C24 C25 C26 0.2(5)
C24 C25 C26 C27 -2.5(5)
C25 C26 C27 C28 3.3(6)
C24 C23 C28 C27 -0.5(4)
C9 C23 C28 C27 177.6(3)
C26 C27 C28 C23 -1.8(6)
C7 N1 C30 C35 141.4(2)
S1 N1 C30 C35 -79.8(2)
C7 N1 C30 C31 -37.9(3)
S1 N1 C30 C31 101.0(2)
C35 C30 C31 C32 0.6(4)
N1 C30 C31 C32 179.9(2)
C30 C31 C32 C33 -0.7(4)
C31 C32 C33 C34 1.0(4)
C32 C33 C34 C35 -1.4(4)
C33 C34 C35 C30 1.4(4)
C31 C30 C35 C34 -1.0(3)
N1 C30 C35 C34 179.7(2)
